data_4034871
loop_
_publ_author_name
'Tang, Fei'
'Lan, Ping'
'Bolte, Benoit'
'Banwell, Martin G.'
'Ward, Jas S.'
'Willis, Anthony C.'

_publ_section_title
;
 Total Synthesis of (+)-Viridianol, a Marine-Derived Sesquiterpene
 Embodying the Decahydrocyclobuta[ d]indene Framework.
;
_journal_issue 22
_journal_name_full 'The Journal of organic chemistry'
_journal_page_first 14049
_journal_page_last 14056
_journal_paper_doi 10.1021/acs.joc.8b02626
_journal_volume 83
_journal_year 2018
_chemical_compound_source local
_chemical_formula_moiety 'C13 H18 O2'
_chemical_formula_sum 'C13 H18 O2'
_chemical_formula_weight 206.28
_space_group_IT_number 2
_space_group_name_Hall '-P 1'
_space_group_name_H-M_alt 'P -1'
_symmetry_cell_setting triclinic
_symmetry_space_group_name_Hall '-P 1'
_symmetry_space_group_name_H-M 'P -1'
_atom_sites_solution_hydrogens difmap
_atom_sites_solution_primary direct
_audit_creation_date 15-05-18
_audit_creation_method CRYSTALS_ver_14.40
_audit_update_record
;
2015-05-18 - Report on C13 H18 O2
            by Anthony C. Willis
            for  Ping Lan and Martin Banwell

2015-05-18 - passes checkcif tests
;
_cell_angle_alpha 77.447(4)
_cell_angle_beta 67.451(3)
_cell_angle_gamma 85.529(3)
_cell_formula_units_Z 4
_cell_length_a 9.5733(3)
_cell_length_b 11.0102(5)
_cell_length_c 12.0302(4)
_cell_measurement_reflns_used 8953
_cell_measurement_temperature 150
_cell_measurement_theta_max 72
_cell_measurement_theta_min 4
_cell_volume 1143.08(8)
_computing_cell_refinement 'CrysAlisPro (Agilent Technologies, 2015)'
_computing_data_collection
;
CrysAlisPro, Agilent Technologies,
Version 1.171.37.35h (release 09-02-2015 CrysAlis171 .NET)
(compiled Feb 9 2015,16:26:32)
;
_computing_data_reduction 'CrysAlisPro (Agilent Technologies, 2015)'
_computing_molecular_graphics 'PLATON (Spek, 2008)'
_computing_publication_material 'CRYSTALS (Betteridge et al., 2003)'
_computing_structure_refinement
;
CRYSTALS (Betteridge et al., 2003)
;
_computing_structure_solution 'SIR92 (Altomare et al., 1994)'
_diffrn_ambient_temperature 150
_diffrn_measured_fraction_theta_full 0.998
_diffrn_measured_fraction_theta_max 0.998
_diffrn_measurement_device Area
_diffrn_measurement_device_type 'SuperNova, Dual, Cu at zero, EosS2'
_diffrn_measurement_method \w
_diffrn_radiation_monochromator mirror
_diffrn_radiation_source 'Supernova (Cu) X-ray Source'
_diffrn_radiation_type 'Cu K\a'
_diffrn_radiation_wavelength 1.54184
_diffrn_reflns_av_R_equivalents 0.026
_diffrn_reflns_limit_h_max 11
_diffrn_reflns_limit_h_min -8
_diffrn_reflns_limit_k_max 13
_diffrn_reflns_limit_k_min -13
_diffrn_reflns_limit_l_max 14
_diffrn_reflns_limit_l_min -14
_diffrn_reflns_number 17767
_diffrn_reflns_theta_full 72.216
_diffrn_reflns_theta_max 72.216
_diffrn_reflns_theta_min 4.114
_diffrn_standards_number 0
_exptl_absorpt_coefficient_mu 0.626
_exptl_absorpt_correction_T_max 0.98
_exptl_absorpt_correction_T_min 0.81
_exptl_absorpt_correction_type multi-scan
_exptl_absorpt_process_details
;
CrysAlisPro, Agilent Technologies,
Version 1.171.37.35h (release 09-02-2015 CrysAlis171 .NET)
(compiled Feb 9 2015,16:26:32)
Empirical absorption correction using spherical harmonics,
 implemented in SCALE3 ABSPACK scaling algorithm.
;
_exptl_crystal_colour colourless
_exptl_crystal_density_diffrn 1.199
_exptl_crystal_density_method 'not measured'
_exptl_crystal_description plate
_exptl_crystal_F_000 448
_exptl_crystal_size_max 0.303
_exptl_crystal_size_mid 0.236
_exptl_crystal_size_min 0.039
_refine_diff_density_max 0.27
_refine_diff_density_min -0.20
_refine_ls_extinction_method None
_refine_ls_goodness_of_fit_ref 0.9894
_refine_ls_hydrogen_treatment refxyz
_refine_ls_matrix_type full
_refine_ls_number_parameters 379
_refine_ls_number_reflns 4496
_refine_ls_number_restraints 0
_refine_ls_R_factor_all 0.0439
_refine_ls_R_factor_gt 0.0406
_refine_ls_shift/su_max 0.0026041
_refine_ls_shift/su_mean 0.0000750
_refine_ls_structure_factor_coef Fsqd
_refine_ls_weighting_details
;
 Method= Modified Sheldrick 
 w=1/[\s^2^(F^2^) + ( 0.06P)^2^ + 0.32P] 
 ,where P=(max(Fo^2^,0) + 2Fc^2^)/3 
;
_refine_ls_weighting_scheme calc
_refine_ls_wR_factor_all 0.1094
_refine_ls_wR_factor_gt 0.1063
_refine_ls_wR_factor_ref 0.1094
_reflns_limit_h_max 11
_reflns_limit_h_min -10
_reflns_limit_k_max 13
_reflns_limit_k_min -13
_reflns_limit_l_max 14
_reflns_limit_l_min 0
_reflns_number_gt 4098
_reflns_number_total 4496
_reflns_threshold_expression I>2.0\s(I)
_oxford_diffrn_Wilson_B_factor 2.92
_oxford_diffrn_Wilson_scale 0.01
_oxford_refine_ls_r_factor_ref 0.0439
_oxford_refine_ls_scale 8.5(3)
_oxford_reflns_number_all 4496
_oxford_reflns_threshold_expression_ref I>-10.0\s(I)
_oxford_structure_analysis_title 'Z:\ban1517SN\Tony_ban1517SN_data At 14:24 on'
_cod_data_source_file jo8b02626_si_002.cif
_cod_data_source_block ban1517SN
_cod_original_sg_symbol_Hall '-P 1 '
_cod_original_sg_symbol_H-M 'P -1 '
_cod_database_code 4034871

loop_
_symmetry_equiv_pos_as_xyz
x,y,z
-x,-y,-z

loop_
_atom_site_label
_atom_site_type_symbol
_atom_site_fract_x
_atom_site_fract_y
_atom_site_fract_z
_atom_site_U_iso_or_equiv
_atom_site_occupancy
_atom_site_adp_type
C1 C 0.18086(14) 0.87905(13) 0.38966(11) 0.0338 1.0000 Uani
C2 C 0.08059(14) 0.93407(12) 0.34444(12) 0.0337 1.0000 Uani
C3 C 0.08650(13) 0.90037(11) 0.22706(11) 0.0302 1.0000 Uani
C4 C 0.24661(13) 0.93208(11) 0.13937(11) 0.0316 1.0000 Uani
C5 C 0.36365(12) 0.85843(12) 0.18589(11) 0.0301 1.0000 Uani
C6 C 0.28261(13) 0.78691(11) 0.31914(11) 0.0302 1.0000 Uani
C7 C 0.39546(16) 0.72398(15) 0.37458(15) 0.0420 1.0000 Uani
C8 C 0.17508(14) 0.69043(11) 0.31515(13) 0.0324 1.0000 Uani
C9 C 0.07523(13) 0.75556(12) 0.24676(12) 0.0303 1.0000 Uani
C10 C -0.09653(14) 0.73586(13) 0.30465(13) 0.0374 1.0000 Uani
C11 C -0.14805(19) 0.60608(17) 0.3130(2) 0.0556 1.0000 Uani
C12 C -0.15100(17) 0.83993(17) 0.22278(17) 0.0500 1.0000 Uani
C13 C -0.04311(15) 0.95088(15) 0.18577(14) 0.0424 1.0000 Uani
O14 O 0.28281(11) 1.00674(10) 0.04246(9) 0.0458 1.0000 Uani
O15 O 0.47440(10) 0.93983(10) 0.18046(10) 0.0422 1.0000 Uani
C21 C 0.42390(16) 0.61560(12) 0.73418(13) 0.0370 1.0000 Uani
C22 C 0.57349(16) 0.61820(12) 0.68063(12) 0.0347 1.0000 Uani
C23 C 0.65095(13) 0.72745(11) 0.69169(11) 0.0292 1.0000 Uani
C24 C 0.57810(13) 0.83612(11) 0.63360(11) 0.0289 1.0000 Uani
C25 C 0.40768(13) 0.84286(11) 0.70817(11) 0.0288 1.0000 Uani
C26 C 0.35498(13) 0.71885(12) 0.80238(12) 0.0318 1.0000 Uani
C27 C 0.18334(16) 0.71096(17) 0.86619(17) 0.0507 1.0000 Uani
C28 C 0.43061(14) 0.71182(13) 0.89697(11) 0.0330 1.0000 Uani
C29 C 0.59987(13) 0.73602(11) 0.82939(11) 0.0292 1.0000 Uani
C30 C 0.71206(15) 0.64963(12) 0.86985(12) 0.0348 1.0000 Uani
C31 C 0.7130(2) 0.65895(15) 0.99365(15) 0.0474 1.0000 Uani
C32 C 0.86207(15) 0.68984(15) 0.76156(15) 0.0449 1.0000 Uani
C33 C 0.82416(15) 0.72067(15) 0.64488(14) 0.0424 1.0000 Uani
O34 O 0.64196(11) 0.90723(9) 0.53692(9) 0.0413 1.0000 Uani
O35 O 0.32451(11) 0.86481(9) 0.63076(9) 0.0378 1.0000 Uani
H151 H 0.540(3) 0.958(2) 0.105(2) 0.0636 1.0000 Uiso
H351 H 0.356(2) 0.935(2) 0.5804(19) 0.0562 1.0000 Uiso
H11 H 0.1868(19) 0.8958(15) 0.4642(16) 0.0405 1.0000 Uiso
H21 H 0.0063(19) 0.9948(16) 0.3796(16) 0.0412 1.0000 Uiso
H51 H 0.4102(18) 0.7988(15) 0.1326(15) 0.0345 1.0000 Uiso
H71 H 0.464(2) 0.669(2) 0.323(2) 0.0612 1.0000 Uiso
H72 H 0.457(2) 0.7863(19) 0.3811(19) 0.0606 1.0000 Uiso
H73 H 0.344(2) 0.675(2) 0.458(2) 0.0622 1.0000 Uiso
H81 H 0.1150(19) 0.6473(15) 0.4012(16) 0.0386 1.0000 Uiso
H82 H 0.2367(18) 0.6240(16) 0.2738(15) 0.0378 1.0000 Uiso
H91 H 0.1095(18) 0.7340(15) 0.1635(15) 0.0357 1.0000 Uiso
H101 H -0.133(2) 0.7531(16) 0.3905(17) 0.0441 1.0000 Uiso
H111 H -0.261(3) 0.600(2) 0.352(2) 0.0826 1.0000 Uiso
H112 H -0.107(3) 0.541(2) 0.366(2) 0.0824 1.0000 Uiso
H113 H -0.109(3) 0.589(2) 0.228(3) 0.0825 1.0000 Uiso
H121 H -0.263(2) 0.8610(19) 0.2682(19) 0.0617 1.0000 Uiso
H122 H -0.141(2) 0.8098(19) 0.150(2) 0.0596 1.0000 Uiso
H131 H -0.094(2) 1.0213(18) 0.2270(17) 0.0511 1.0000 Uiso
H132 H -0.007(2) 0.9859(17) 0.0976(18) 0.0516 1.0000 Uiso
H211 H 0.359(2) 0.5506(17) 0.7321(16) 0.0455 1.0000 Uiso
H221 H 0.6313(19) 0.5615(16) 0.6322(16) 0.0411 1.0000 Uiso
H251 H 0.3943(17) 0.9115(15) 0.7507(15) 0.0338 1.0000 Uiso
H271 H 0.144(3) 0.783(2) 0.909(2) 0.0735 1.0000 Uiso
H272 H 0.154(3) 0.631(2) 0.928(2) 0.0730 1.0000 Uiso
H273 H 0.141(3) 0.715(2) 0.802(2) 0.0736 1.0000 Uiso
H281 H 0.3862(19) 0.7741(16) 0.9456(15) 0.0393 1.0000 Uiso
H282 H 0.4096(18) 0.6282(16) 0.9508(15) 0.0378 1.0000 Uiso
H291 H 0.6248(17) 0.8251(15) 0.8299(14) 0.0337 1.0000 Uiso
H301 H 0.6872(19) 0.5595(16) 0.8730(15) 0.0399 1.0000 Uiso
H311 H 0.793(3) 0.605(2) 1.012(2) 0.0686 1.0000 Uiso
H312 H 0.734(2) 0.745(2) 0.993(2) 0.0681 1.0000 Uiso
H313 H 0.613(3) 0.631(2) 1.064(2) 0.0691 1.0000 Uiso
H321 H 0.902(2) 0.7702(19) 0.7698(18) 0.0547 1.0000 Uiso
H322 H 0.938(2) 0.6259(18) 0.7571(18) 0.0528 1.0000 Uiso
H331 H 0.869(2) 0.8012(18) 0.5932(18) 0.0509 1.0000 Uiso
H332 H 0.862(2) 0.6555(18) 0.5939(17) 0.0509 1.0000 Uiso

loop_
_atom_site_aniso_label
_atom_site_aniso_U_11
_atom_site_aniso_U_22
_atom_site_aniso_U_33
_atom_site_aniso_U_23
_atom_site_aniso_U_13
_atom_site_aniso_U_12
C1 0.0251(6) 0.0439(7) 0.0284(6) -0.0092(5) -0.0033(5) -0.0062(5)
C2 0.0260(6) 0.0350(6) 0.0315(6) -0.0082(5) -0.0004(5) -0.0011(5)
C3 0.0216(5) 0.0328(6) 0.0290(6) -0.0011(5) -0.0046(4) 0.0008(4)
C4 0.0266(6) 0.0319(6) 0.0292(6) -0.0056(5) -0.0025(5) -0.0031(5)
C5 0.0193(5) 0.0373(6) 0.0316(6) -0.0110(5) -0.0045(4) -0.0039(4)
C6 0.0216(5) 0.0349(6) 0.0331(6) -0.0055(5) -0.0093(5) -0.0027(4)
C7 0.0295(6) 0.0529(8) 0.0472(8) -0.0060(7) -0.0201(6) -0.0015(6)
C8 0.0251(6) 0.0303(6) 0.0415(7) -0.0023(5) -0.0146(5) -0.0023(5)
C9 0.0228(5) 0.0344(6) 0.0337(6) -0.0056(5) -0.0110(5) -0.0015(4)
C10 0.0231(6) 0.0460(7) 0.0439(7) -0.0084(6) -0.0131(5) -0.0038(5)
C11 0.0366(8) 0.0543(9) 0.0814(12) -0.0146(9) -0.0256(8) -0.0112(7)
C12 0.0335(7) 0.0610(9) 0.0631(10) -0.0107(8) -0.0286(7) 0.0053(6)
C13 0.0302(6) 0.0508(8) 0.0384(7) 0.0021(6) -0.0118(5) 0.0069(6)
O14 0.0380(5) 0.0475(6) 0.0350(5) 0.0064(4) -0.0022(4) -0.0054(4)
O15 0.0267(4) 0.0560(6) 0.0390(5) -0.0129(4) -0.0021(4) -0.0171(4)
C21 0.0429(7) 0.0287(6) 0.0469(7) 0.0008(5) -0.0282(6) -0.0062(5)
C22 0.0423(7) 0.0282(6) 0.0365(6) -0.0045(5) -0.0200(6) 0.0050(5)
C23 0.0245(6) 0.0317(6) 0.0283(6) 0.0016(4) -0.0108(4) -0.0001(4)
C24 0.0306(6) 0.0279(6) 0.0292(6) 0.0005(5) -0.0154(5) -0.0027(4)
C25 0.0282(6) 0.0290(6) 0.0334(6) -0.0011(5) -0.0190(5) 0.0003(4)
C26 0.0246(6) 0.0350(6) 0.0341(6) 0.0035(5) -0.0145(5) -0.0028(4)
C27 0.0263(7) 0.0575(9) 0.0576(9) 0.0135(8) -0.0167(6) -0.0049(6)
C28 0.0292(6) 0.0400(7) 0.0266(6) 0.0002(5) -0.0114(5) 0.0030(5)
C29 0.0286(6) 0.0303(6) 0.0306(6) -0.0006(4) -0.0162(5) 0.0002(4)
C30 0.0345(6) 0.0330(6) 0.0399(7) -0.0005(5) -0.0216(5) 0.0038(5)
C31 0.0586(9) 0.0470(8) 0.0503(9) -0.0075(7) -0.0391(8) 0.0133(7)
C32 0.0275(6) 0.0510(8) 0.0549(9) 0.0021(7) -0.0216(6) 0.0039(6)
C33 0.0252(6) 0.0503(8) 0.0402(7) 0.0075(6) -0.0090(5) 0.0014(5)
O34 0.0379(5) 0.0417(5) 0.0363(5) 0.0111(4) -0.0147(4) -0.0038(4)
O35 0.0361(5) 0.0396(5) 0.0425(5) 0.0047(4) -0.0266(4) -0.0021(4)

loop_
_atom_type_symbol
_atom_type_scat_dispersion_real
_atom_type_scat_dispersion_imag
_atom_type_scat_Cromer_Mann_a1
_atom_type_scat_Cromer_Mann_b1
_atom_type_scat_Cromer_Mann_a2
_atom_type_scat_Cromer_Mann_b2
_atom_type_scat_Cromer_Mann_a3
_atom_type_scat_Cromer_Mann_b3
_atom_type_scat_Cromer_Mann_a4
_atom_type_scat_Cromer_Mann_b4
_atom_type_scat_Cromer_Mann_c
_atom_type_scat_source
C 0.0181 0.0091 2.3100 20.8439 1.0200 10.2075 1.5886 0.5687 0.8650 51.6512 0.2156 'International Tables Vol C 4.2.6.8 and 6.1.1.4'
H 0.0000 0.0000 0.4930 10.5109 0.3229 26.1257 0.1402 3.1424 0.0408 57.7998 0.0030 'International Tables Vol C 4.2.6.8 and 6.1.1.4'
O 0.0492 0.0322 3.0485 13.2771 2.2868 5.7011 1.5463 0.3239 0.8670 32.9089 0.2508 'International Tables Vol C 4.2.6.8 and 6.1.1.4'

loop_
_geom_angle_atom_site_label_1
_geom_angle_atom_site_label_2
_geom_angle_atom_site_label_3
_geom_angle
_geom_angle_publ_flag
C2 C1 C6 115.12(11) yes
C2 C1 H11 122.2(10) no
C6 C1 H11 122.7(10) no
C1 C2 C3 116.19(11) yes
C1 C2 H21 125.2(10) no
C3 C2 H21 118.6(10) no
C2 C3 C4 103.40(10) yes
C2 C3 C9 109.20(10) yes
C4 C3 C9 104.72(9) yes
C2 C3 C13 115.37(11) yes
C4 C3 C13 118.70(11) yes
C9 C3 C13 104.81(10) yes
C3 C4 C5 112.36(10) yes
C3 C4 O14 125.20(12) yes
C5 C4 O14 122.44(11) yes
C4 C5 C6 109.43(9) yes
C4 C5 O15 110.32(10) yes
C6 C5 O15 110.30(10) yes
C4 C5 H51 107.0(9) no
C6 C5 H51 109.3(9) no
O15 C5 H51 110.5(9) no
C5 C6 C1 106.75(10) yes
C5 C6 C7 111.47(10) yes
C1 C6 C7 113.78(11) yes
C5 C6 C8 107.07(10) yes
C1 C6 C8 105.79(9) yes
C7 C6 C8 111.55(11) yes
C6 C7 H71 111.2(12) no
C6 C7 H72 110.1(12) no
H71 C7 H72 107.9(17) no
C6 C7 H73 111.4(12) no
H71 C7 H73 108.9(17) no
H72 C7 H73 107.3(17) no
C6 C8 C9 109.83(10) yes
C6 C8 H81 108.7(9) no
C9 C8 H81 112.7(9) no
C6 C8 H82 109.2(9) no
C9 C8 H82 110.8(9) no
H81 C8 H82 105.5(13) no
C8 C9 C3 110.84(10) yes
C8 C9 C10 120.15(11) yes
C3 C9 C10 101.14(10) yes
C8 C9 H91 110.0(9) no
C3 C9 H91 107.5(9) no
C10 C9 H91 106.2(9) no
C9 C10 C11 114.55(12) yes
C9 C10 C12 101.92(11) yes
C11 C10 C12 114.49(13) yes
C9 C10 H101 107.5(10) no
C11 C10 H101 108.6(10) no
C12 C10 H101 109.4(10) no
C10 C11 H111 110.3(14) no
C10 C11 H112 111.2(14) no
H111 C11 H112 107.1(19) no
C10 C11 H113 108.1(14) no
H111 C11 H113 111(2) no
H112 C11 H113 108.9(19) no
C10 C12 C13 106.43(11) yes
C10 C12 H121 110.8(12) no
C13 C12 H121 113.3(12) no
C10 C12 H122 107.4(12) no
C13 C12 H122 109.3(12) no
H121 C12 H122 109.5(16) no
C12 C13 C3 105.41(11) yes
C12 C13 H131 111.8(11) no
C3 C13 H131 110.2(11) no
C12 C13 H132 112.3(11) no
C3 C13 H132 111.7(11) no
H131 C13 H132 105.6(15) no
C5 O15 H151 108.7(14) no
C22 C21 C26 115.36(11) yes
C22 C21 H211 123.8(10) no
C26 C21 H211 120.8(10) no
C21 C22 C23 115.61(12) yes
C21 C22 H221 124.5(10) no
C23 C22 H221 119.7(10) no
C22 C23 C24 101.33(9) yes
C22 C23 C29 110.11(10) yes
C24 C23 C29 106.00(10) yes
C22 C23 C33 115.21(11) yes
C24 C23 C33 118.93(10) yes
C29 C23 C33 104.90(10) yes
C23 C24 C25 111.81(10) yes
C23 C24 O34 125.41(11) yes
C25 C24 O34 122.69(11) yes
C24 C25 C26 109.10(9) yes
C24 C25 O35 111.24(10) yes
C26 C25 O35 109.70(10) yes
C24 C25 H251 106.2(9) no
C26 C25 H251 110.3(9) no
O35 C25 H251 110.3(9) no
C25 C26 C21 106.74(10) yes
C25 C26 C27 111.99(10) yes
C21 C26 C27 114.07(12) yes
C25 C26 C28 106.77(10) yes
C21 C26 C28 105.95(10) yes
C27 C26 C28 110.86(12) yes
C26 C27 H271 110.2(13) no
C26 C27 H272 109.7(13) no
H271 C27 H272 109.5(19) no
C26 C27 H273 107.4(13) no
H271 C27 H273 109.6(19) no
H272 C27 H273 110.5(18) no
C26 C28 C29 109.61(10) yes
C26 C28 H281 108.8(10) no
C29 C28 H281 109.7(10) no
C26 C28 H282 107.6(9) no
C29 C28 H282 111.6(9) no
H281 C28 H282 109.5(13) no
C28 C29 C23 111.00(9) yes
C28 C29 C30 119.81(10) yes
C23 C29 C30 101.96(10) yes
C28 C29 H291 109.7(9) no
C23 C29 H291 106.4(9) no
C30 C29 H291 107.0(9) no
C29 C30 C31 114.52(11) yes
C29 C30 C32 101.41(10) yes
C31 C30 C32 113.71(12) yes
C29 C30 H301 108.5(9) no
C31 C30 H301 108.9(9) no
C32 C30 H301 109.4(9) no
C30 C31 H311 110.7(13) no
C30 C31 H312 110.0(13) no
H311 C31 H312 108.1(17) no
C30 C31 H313 112.0(13) no
H311 C31 H313 106.9(17) no
H312 C31 H313 109.0(18) no
C30 C32 C33 106.14(10) yes
C30 C32 H321 110.2(11) no
C33 C32 H321 107.4(11) no
C30 C32 H322 111.7(11) no
C33 C32 H322 112.1(12) no
H321 C32 H322 109.3(15) no
C32 C33 C23 105.27(11) yes
C32 C33 H331 110.9(11) no
C23 C33 H331 110.2(11) no
C32 C33 H332 112.1(11) no
C23 C33 H332 110.2(11) no
H331 C33 H332 108.1(15) no
C25 O35 H351 107.1(13) no

loop_
_geom_bond_atom_site_label_1
_geom_bond_atom_site_label_2
_geom_bond_distance
_geom_bond_publ_flag
C1 C2 1.3233(19) yes
C1 C6 1.5112(17) yes
C1 H11 0.977(18) no
C2 C3 1.5160(18) yes
C2 H21 0.974(17) no
C3 C4 1.5058(15) yes
C3 C9 1.5662(17) yes
C3 C13 1.5298(17) yes
C4 C5 1.5389(17) yes
C4 O14 1.2137(16) yes
C5 C6 1.5441(17) yes
C5 O15 1.4146(14) yes
C5 H51 0.979(16) no
C6 C7 1.5255(17) yes
C6 C8 1.5559(16) yes
C7 H71 0.99(2) no
C7 H72 0.97(2) no
C7 H73 0.98(2) no
C8 C9 1.5313(16) yes
C8 H81 1.000(17) no
C8 H82 0.998(17) no
C9 C10 1.5321(16) yes
C9 H91 1.004(17) no
C10 C11 1.518(2) yes
C10 C12 1.538(2) yes
C10 H101 1.012(18) no
C11 H111 1.00(3) no
C11 H112 1.02(3) no
C11 H113 1.00(3) no
C12 C13 1.538(2) yes
C12 H121 1.03(2) no
C12 H122 0.98(2) no
C13 H131 1.00(2) no
C13 H132 0.98(2) no
O15 H151 0.87(2) no
C21 C22 1.326(2) yes
C21 C26 1.5079(19) yes
C21 H211 0.993(18) no
C22 C23 1.5162(17) yes
C22 H221 0.945(18) no
C23 C24 1.5122(16) yes
C23 C29 1.5594(17) yes
C23 C33 1.5347(16) yes
C24 C25 1.5360(16) yes
C24 O34 1.2137(15) yes
C25 C26 1.5491(16) yes
C25 O35 1.4143(14) yes
C25 H251 0.976(16) no
C26 C27 1.5240(17) yes
C26 C28 1.5525(16) yes
C27 H271 1.01(2) no
C27 H272 1.00(2) no
C27 H273 0.99(2) no
C28 C29 1.5232(16) yes
C28 H281 0.966(17) no
C28 H282 0.988(17) no
C29 C30 1.5283(15) yes
C29 H291 1.029(16) no
C30 C31 1.5184(19) yes
C30 C32 1.539(2) yes
C30 H301 1.028(17) no
C31 H311 0.99(2) no
C31 H312 0.98(2) no
C31 H313 1.02(2) no
C32 C33 1.543(2) yes
C32 H321 1.03(2) no
C32 H322 0.964(19) no
C33 H331 0.99(2) no
C33 H332 1.001(19) no
O35 H351 0.86(2) no

loop_
_geom_contact_atom_site_label_1
_geom_contact_atom_site_label_2
_geom_contact_distance
_geom_contact_site_symmetry_2
_geom_contact_publ_flag
O14 O15 2.8733(15) . no
O14 O15 2.7726(15) 2_675 no
O34 O35 2.8107(14) 2_676 no
O34 O35 2.8442(16) . no

loop_
_geom_hbond_atom_site_label_D
_geom_hbond_atom_site_label_H
_geom_hbond_atom_site_label_A
_geom_hbond_site_symmetry_A
_geom_hbond_angle_DHA
_geom_hbond_distance_DH
_geom_hbond_distance_HA
_geom_hbond_distance_DA
_geom_hbond_publ_flag
O15 H151 O14 2_675 167(2) 0.87(2) 1.92(2) 2.773(2) yes
O35 H351 O34 2_676 160(2) 0.86(2) 1.98(2) 2.811(2) yes

loop_
_geom_torsion_atom_site_label_1
_geom_torsion_atom_site_label_2
_geom_torsion_atom_site_label_3
_geom_torsion_atom_site_label_4
_geom_torsion
_geom_torsion_publ_flag
C6 C1 C2 C3 -2.17(18) no
C2 C1 C6 C5 57.34(15) no
C2 C1 C6 C7 -179.27(13) no
C2 C1 C6 C8 -56.46(15) no
C1 C2 C3 C4 -56.69(15) no
C1 C2 C3 C9 54.38(16) no
C1 C2 C3 C13 172.07(13) no
C2 C3 C4 O14 -120.28(14) no
C2 C3 C4 C5 59.71(13) no
C9 C3 C4 O14 125.39(14) no
C9 C3 C4 C5 -54.63(13) no
C13 C3 C4 O14 9.0(2) no
C13 C3 C4 C5 -171.05(11) no
C2 C3 C9 C8 -43.34(14) no
C2 C3 C9 C10 85.17(12) no
C4 C3 C9 C8 66.85(13) no
C4 C3 C9 C10 -164.63(10) no
C13 C3 C9 C8 -167.49(11) no
C13 C3 C9 C10 -38.97(12) no
C2 C3 C13 C12 -102.32(14) no
C4 C3 C13 C12 134.18(13) no
C9 C3 C13 C12 17.80(14) no
O14 C4 C5 O15 50.14(16) no
O14 C4 C5 C6 171.67(12) no
C3 C4 C5 O15 -129.85(11) no
C3 C4 C5 C6 -8.33(14) no
O15 C5 C6 C1 72.71(13) no
O15 C5 C6 C7 -52.10(14) no
O15 C5 C6 C8 -174.36(10) no
C4 C5 C6 C1 -48.83(13) no
C4 C5 C6 C7 -173.64(11) no
C4 C5 C6 C8 64.10(13) no
C1 C6 C8 C9 61.76(13) no
C5 C6 C8 C9 -51.82(14) no
C7 C6 C8 C9 -174.03(11) no
C6 C8 C9 C3 -12.11(15) no
C6 C8 C9 C10 -129.52(13) no
C3 C9 C10 C11 168.63(13) no
C3 C9 C10 C12 44.43(13) no
C8 C9 C10 C11 -69.11(17) no
C8 C9 C10 C12 166.68(12) no
C9 C10 C12 C13 -34.49(15) no
C11 C10 C12 C13 -158.74(14) no
C10 C12 C13 C3 10.09(16) no
C26 C21 C22 C23 -2.56(18) no
C22 C21 C26 C25 57.56(16) no
C22 C21 C26 C27 -178.20(13) no
C22 C21 C26 C28 -55.97(15) no
C21 C22 C23 C24 -58.13(14) no
C21 C22 C23 C29 53.76(16) no
C21 C22 C23 C33 172.11(13) no
C22 C23 C24 O34 -112.07(14) no
C22 C23 C24 C25 64.54(12) no
C29 C23 C24 O34 132.96(13) no
C29 C23 C24 C25 -50.43(13) no
C33 C23 C24 O34 15.31(19) no
C33 C23 C24 C25 -168.08(11) no
C22 C23 C29 C28 -41.67(14) no
C22 C23 C29 C30 87.06(13) no
C24 C23 C29 C28 67.15(13) no
C24 C23 C29 C30 -164.12(10) no
C33 C23 C29 C28 -166.20(11) no
C33 C23 C29 C30 -37.47(13) no
C22 C23 C33 C32 -106.33(13) no
C24 C23 C33 C32 133.12(13) no
C29 C23 C33 C32 14.89(14) no
O34 C24 C25 O35 41.94(17) no
O34 C24 C25 C26 163.10(12) no
C23 C24 C25 O35 -134.78(11) no
C23 C24 C25 C26 -13.63(14) no
O35 C25 C26 C21 76.29(13) no
O35 C25 C26 C27 -49.21(15) no
O35 C25 C26 C28 -170.74(10) no
C24 C25 C26 C21 -45.80(14) no
C24 C25 C26 C27 -171.30(12) no
C24 C25 C26 C28 67.18(13) no
C21 C26 C28 C29 62.74(14) no
C25 C26 C28 C29 -50.78(14) no
C27 C26 C28 C29 -173.02(12) no
C26 C28 C29 C23 -14.07(15) no
C26 C28 C29 C30 -132.48(12) no
C23 C29 C30 C31 167.66(12) no
C23 C29 C30 C32 44.77(12) no
C28 C29 C30 C31 -69.41(16) no
C28 C29 C30 C32 167.69(12) no
C29 C30 C32 C33 -36.29(14) no
C31 C30 C32 C33 -159.73(13) no
C30 C32 C33 C23 13.08(16) no
